data_6000700
loop_
_publ_author_name
'Audebrand, N.'
'Auffredic, J. P.'
'Louer, M.'
'Guillou, N.'
'Louer, D.'

_publ_section_title
;
 Temperature-dependent X-ray diffraction and crystal structure of
 CeRb2(NO3)(5).4H(2)O
;
_journal_name_full 'Solid State Ionics'
_journal_page_first 323
_journal_page_last 333
_journal_paper_doi 10.1016/0167-2738(96)00082-3
_journal_volume 84
_journal_year 1996
_chemical_formula_sum 'Ce H8 N5 O19 Rb2'
_space_group_name_H-M_alt 'C 1 c 1'
_cell_angle_alpha 90.000
_cell_angle_beta 100.877
_cell_angle_gamma 90.000
_cell_length_a 11.0500
_cell_length_b 8.9770
_cell_length_c 17.8590
_cell_volume 1739.71
_cod_database_code 6000700

loop_
_atom_site_label
_atom_site_fract_x
_atom_site_fract_y
_atom_site_fract_z
? ? ? ?
